data_4321308
loop_
_publ_author_name
'Jean-Pierre Simonato'
'Jacques P\'ecaut'
'Laurent Le Pape'
'Jean-Louis Oddou'
'Claudine Jeandey'
'Maoyu Shang'
'W. Robert Scheidt'
'Jacek Wojaczy\'nski'
'Stanis\/law Wo\/lowiec'
'Lechos\/law Latos-Gra\.zy\'nski'
'Jean-Claude Marchon'

_publ_section_title
;
 An Integrated Approach to the Mid-Spin State (S= 3/2) in Six-Coordinate
 Iron(III) Chiroporphyrins
;
_journal_name_full 'Inorganic Chemistry'
_journal_page_first 3978
_journal_page_last 3987
_journal_paper_doi 10.1021/ic000150a
_journal_volume 39
_journal_year 2000
_chemical_formula_sum 'C52.5 H63.5 Cl8.5 Fe N4 O14.5'
_chemical_formula_weight 1339.75
_chemical_name_systematic
;
 [Fe(TMCP)(OH2)(HOEt)](ClO4).[Fe(TMCP)(OH2)(HOEt)](H2O)(ClO4).(CHCl3)5
;
_space_group_IT_number 1
_symmetry_cell_setting triclinic
_symmetry_space_group_name_Hall 'P 1'
_symmetry_space_group_name_H-M 'P 1'
_atom_sites_solution_hydrogens geom
_atom_sites_solution_primary direct
_atom_sites_solution_secondary difmap
_audit_creation_method SHELXL-97
_cell_angle_alpha 79.2150(10)
_cell_angle_beta 76.4860(10)
_cell_angle_gamma 89.1730(10)
_cell_formula_units_Z 2
_cell_length_a 13.1966(2)
_cell_length_b 13.8900(2)
_cell_length_c 17.810
_cell_measurement_temperature 193(2)
_cell_volume 3116.66(7)
_computing_cell_refinement 'Siemens XSCANS'
_computing_data_collection 'Siemens XSCANS'
_computing_data_reduction 'Siemens SHELXTL'
_computing_molecular_graphics 'Siemens SHELXTL'
_computing_publication_material 'Siemens SHELXTL'
_computing_structure_refinement 'SHELXL-97 (Sheldrick, 1997)'
_computing_structure_solution 'SHELXS-97 (Sheldrick, 1990)'
_diffrn_ambient_temperature 193(2)
_diffrn_measured_fraction_theta_full 0.787
_diffrn_measured_fraction_theta_max 0.787
_diffrn_measurement_method '\w scans'
_diffrn_radiation_monochromator graphite
_diffrn_radiation_source 'fine-focus sealed tube'
_diffrn_radiation_type MoK\a
_diffrn_radiation_wavelength 0.71073
_diffrn_reflns_av_R_equivalents 0.0227
_diffrn_reflns_av_sigmaI/netI 0.0534
_diffrn_reflns_limit_h_max 16
_diffrn_reflns_limit_h_min -9
_diffrn_reflns_limit_k_max 17
_diffrn_reflns_limit_k_min -16
_diffrn_reflns_limit_l_max 20
_diffrn_reflns_limit_l_min -18
_diffrn_reflns_number 13116
_diffrn_reflns_theta_full 25.95
_diffrn_reflns_theta_max 25.95
_diffrn_reflns_theta_min 1.20
_exptl_absorpt_coefficient_mu 0.670
_exptl_absorpt_correction_type none
_exptl_crystal_colour red
_exptl_crystal_density_diffrn 1.428
_exptl_crystal_density_method 'not measured'
_exptl_crystal_description plate
_exptl_crystal_F_000 1386
_exptl_crystal_size_max 0.05
_exptl_crystal_size_mid 0.5
_exptl_crystal_size_min 0.8
_refine_diff_density_max 0.787
_refine_diff_density_min -0.450
_refine_diff_density_rms 0.077
_refine_ls_abs_structure_details 'Flack H D (1983), Acta Cryst. A39, 876-881'
_refine_ls_abs_structure_Flack 0.024(16)
_refine_ls_extinction_method none
_refine_ls_goodness_of_fit_ref 1.018
_refine_ls_hydrogen_treatment mixed
_refine_ls_matrix_type full
_refine_ls_number_parameters 1486
_refine_ls_number_reflns 11023
_refine_ls_number_restraints 3
_refine_ls_restrained_S_all 1.017
_refine_ls_R_factor_all 0.0619
_refine_ls_R_factor_gt 0.0587
_refine_ls_shift/su_max 0.104
_refine_ls_shift/su_mean 0.010
_refine_ls_structure_factor_coef Fsqd
_refine_ls_weighting_details 'calc w=1/[\s^2^(Fo^2^)+(0.1248P)^2^+1.8857P] where P=(Fo^2^+2Fc^2^)/3'
_refine_ls_weighting_scheme calc
_refine_ls_wR_factor_gt 0.1611
_refine_ls_wR_factor_ref 0.1664
_reflns_number_gt 10363
_reflns_number_total 11023
_reflns_threshold_expression >2sigma(I)
_cod_data_source_file ic000150a_2.cif
_cod_data_source_block 4
_cod_depositor_comments
;
The following automatic conversions were performed:

'_symmetry_cell_setting' value 'Triclinic' changed to 'triclinic'
according to the built-in table from CIF Core dictionary named
'cif_core.dic' version 2.4.1 from 2010-06-29.

Automatic conversion script
Id: cif_fix_values 1646 2011-03-28 12:23:43Z adriana 
;
_cod_original_cell_volume 3116.70(7)
_cod_original_formula_sum 'C52.50 H63.50 Cl8.50 Fe N4 O14.50'
_cod_database_code 4321308

loop_
_symmetry_equiv_pos_as_xyz
'x, y, z'

loop_
_atom_site_label
_atom_site_type_symbol
_atom_site_fract_x
_atom_site_fract_y
_atom_site_fract_z
_atom_site_U_iso_or_equiv
_atom_site_adp_type
_atom_site_occupancy
_atom_site_symmetry_multiplicity
_atom_site_calc_flag
_atom_site_refinement_flags
_atom_site_disorder_assembly
_atom_site_disorder_group
Fe1 Fe 0.5724 -0.4532 0.0047 0.026 Uani 1 1 d . . .
O21 O 0.2517(3) -0.4461(3) 0.1691(2) 0.0632(11) Uani 1 1 d . . .
O22 O 0.1422(3) -0.5071(3) 0.28618(18) 0.0643(11) Uani 1 1 d . . .
O31 O 0.7933(2) -0.5625(3) -0.19142(16) 0.0435(8) Uani 1 1 d . . .
O32 O 0.8561(2) -0.4955(3) -0.31768(18) 0.0494(9) Uani 1 1 d . . .
O41 O 0.5173(3) -0.1082(3) -0.1407(3) 0.0710(12) Uani 1 1 d . . .
O42 O 0.5793(3) -0.0058(3) -0.2531(2) 0.0681(11) Uani 1 1 d . . .
O51 O 0.7752(5) -0.6265(4) 0.1782(3) 0.1011(18) Uani 1 1 d . . .
O52 O 0.7865(3) -0.6985(4) 0.2988(3) 0.0875(15) Uani 1 1 d . . .
O61 O 0.4221(3) -0.3713(3) 0.0323(2) 0.0619(11) Uani 1 1 d . . .
O62 O 0.7068(2) -0.5465(2) -0.02156(17) 0.0405(8) Uani 1 1 d . . .
N1 N 0.5253(3) -0.5195(3) 0.11437(17) 0.0332(8) Uani 1 1 d . . .
N2 N 0.4879(2) -0.5473(2) -0.02568(16) 0.0283(8) Uani 1 1 d . . .
N3 N 0.6132(2) -0.3866(2) -0.10432(18) 0.0299(8) Uani 1 1 d . . .
N4 N 0.6536(3) -0.3579(2) 0.03533(18) 0.0338(8) Uani 1 1 d . . .
C1 C 0.5708(3) -0.5089(3) 0.1753(2) 0.0368(10) Uani 1 1 d . . .
C2 C 0.5122(4) -0.5676(4) 0.2462(2) 0.0449(12) Uani 1 1 d . . .
H2A H 0.5291 -0.5775 0.2961 0.054 Uiso 1 1 calc R . .
C3 C 0.4283(4) -0.6069(4) 0.2301(2) 0.0436(12) Uani 1 1 d . . .
H3A H 0.3736 -0.6460 0.2670 0.052 Uiso 1 1 calc R . .
C4 C 0.4374(3) -0.5784(3) 0.1462(2) 0.0375(10) Uani 1 1 d . . .
C5 C 0.3723(3) -0.6096(3) 0.1041(2) 0.0348(10) Uani 1 1 d . . .
C6 C 0.4040(3) -0.6037(3) 0.0228(2) 0.0327(9) Uani 1 1 d . . .
C7 C 0.3630(3) -0.6627(3) -0.0217(2) 0.0369(10) Uani 1 1 d . . .
H7A H 0.3036 -0.7060 -0.0030 0.044 Uiso 1 1 calc R . .
C8 C 0.4254(3) -0.6452(3) -0.0960(2) 0.0335(9) Uani 1 1 d . . .
H8A H 0.4201 -0.6768 -0.1379 0.040 Uiso 1 1 calc R . .
C9 C 0.4997(3) -0.5710(3) -0.0987(2) 0.0277(9) Uani 1 1 d . . .
C10 C 0.5670(3) -0.5200(3) -0.1664(2) 0.0289(9) Uani 1 1 d . . .
C11 C 0.6108(3) -0.4262(3) -0.1690(2) 0.0315(9) Uani 1 1 d . . .
C12 C 0.6535(3) -0.3561(3) -0.2395(2) 0.0416(12) Uani 1 1 d . . .
H12A H 0.6612 -0.3652 -0.2921 0.050 Uiso 1 1 calc R . .
C13 C 0.6803(4) -0.2758(3) -0.2168(3) 0.0458(12) Uani 1 1 d . . .
H13A H 0.7084 -0.2164 -0.2508 0.055 Uiso 1 1 calc R . .
C14 C 0.6600(3) -0.2935(3) -0.1337(2) 0.0383(10) Uani 1 1 d . . .
C15 C 0.6915(3) -0.2340(3) -0.0870(2) 0.0371(10) Uani 1 1 d . . .
C16 C 0.6932(3) -0.2674(3) -0.0092(3) 0.0390(10) Uani 1 1 d . . .
C17 C 0.7478(4) -0.2197(3) 0.0354(3) 0.0434(11) Uani 1 1 d . . .
H17A H 0.7801 -0.1561 0.0194 0.052 Uiso 1 1 calc R . .
C18 C 0.7447(4) -0.2812(4) 0.1039(3) 0.0457(11) Uani 1 1 d . . .
H18A H 0.7767 -0.2702 0.1442 0.055 Uiso 1 1 calc R . .
C19 C 0.6839(3) -0.3669(3) 0.1049(2) 0.0393(11) Uani 1 1 d . . .
C20 C 0.6515(3) -0.4442(3) 0.1699(2) 0.0394(11) Uani 1 1 d . . .
C21 C 0.2697(4) -0.6625(4) 0.1472(2) 0.0476(12) Uani 1 1 d . . .
H21A H 0.2754 -0.7345 0.1655 0.057 Uiso 1 1 calc R . .
C22 C 0.1692(4) -0.6337(5) 0.1231(3) 0.0617(15) Uani 1 1 d . . .
C23 C 0.1654(4) -0.5477(6) 0.0595(3) 0.0686(19) Uani 1 1 d . . .
H23A H 0.2186 -0.4985 0.0580 0.103 Uiso 1 1 calc R . .
H23B H 0.0963 -0.5192 0.0700 0.103 Uiso 1 1 calc R . .
H23C H 0.1787 -0.5692 0.0088 0.103 Uiso 1 1 calc R . .
C24 C 0.0898(5) -0.7130(6) 0.1303(4) 0.099(2) Uani 1 1 d . . .
H24A H 0.0959 -0.7670 0.1730 0.148 Uiso 1 1 calc R . .
H24B H 0.1018 -0.7373 0.0808 0.148 Uiso 1 1 calc R . .
H24C H 0.0197 -0.6867 0.1418 0.148 Uiso 1 1 calc R . .
C25 C 0.1869(4) -0.6138(4) 0.2025(2) 0.0540(14) Uani 1 1 d . . .
H25A H 0.1472 -0.6601 0.2499 0.065 Uiso 1 1 calc R . .
C26 C 0.1987(4) -0.5186(5) 0.2147(3) 0.0542(15) Uani 1 1 d . . .
C27 C 0.1420(6) -0.4103(6) 0.3044(4) 0.083(2) Uani 1 1 d . . .
H27A H 0.0990 -0.4114 0.3575 0.125 Uiso 1 1 calc R . .
H27B H 0.1132 -0.3645 0.2663 0.125 Uiso 1 1 calc R . .
H27C H 0.2135 -0.3892 0.3017 0.125 Uiso 1 1 calc R . .
C31 C 0.5834(3) -0.5597(3) -0.2408(2) 0.0317(9) Uani 1 1 d . . .
H31A H 0.5330 -0.5360 -0.2738 0.038 Uiso 1 1 calc R . .
C32 C 0.6215(3) -0.6618(3) -0.2470(2) 0.0397(11) Uani 1 1 d . . .
C33 C 0.6465(4) -0.7312(4) -0.1800(3) 0.0535(14) Uani 1 1 d . . .
H33A H 0.6699 -0.7927 -0.1968 0.080 Uiso 1 1 calc R . .
H33B H 0.5841 -0.7444 -0.1367 0.080 Uiso 1 1 calc R . .
H33C H 0.7019 -0.7023 -0.1622 0.080 Uiso 1 1 calc R . .
C34 C 0.5755(4) -0.7131(4) -0.3014(3) 0.0620(15) Uani 1 1 d . . .
H34A H 0.5607 -0.6640 -0.3444 0.093 Uiso 1 1 calc R . .
H34B H 0.5109 -0.7488 -0.2714 0.093 Uiso 1 1 calc R . .
H34C H 0.6258 -0.7592 -0.3232 0.093 Uiso 1 1 calc R . .
C35 C 0.6947(3) -0.5725(3) -0.2883(2) 0.0372(11) Uani 1 1 d . . .
H35A H 0.7043 -0.5559 -0.3466 0.045 Uiso 1 1 calc R . .
C36 C 0.7840(3) -0.5450(3) -0.2592(2) 0.0372(11) Uani 1 1 d . . .
C37 C 0.9422(4) -0.4515(5) -0.2961(3) 0.0693(18) Uani 1 1 d . . .
H37A H 0.9903 -0.4165 -0.3436 0.104 Uiso 1 1 calc R . .
H37B H 0.9792 -0.5030 -0.2687 0.104 Uiso 1 1 calc R . .
H37C H 0.9149 -0.4053 -0.2614 0.104 Uiso 1 1 calc R . .
C41 C 0.7447(4) -0.1364(3) -0.1273(3) 0.0510(12) Uani 1 1 d . . .
H41A H 0.8209 -0.1425 -0.1498 0.061 Uiso 1 1 calc R . .
C42 C 0.7205(4) -0.0401(4) -0.1014(4) 0.0682(15) Uani 1 1 d . . .
C43 C 0.8120(5) 0.0280(4) -0.1088(5) 0.098(2) Uani 1 1 d . . .
H43A H 0.8682 0.0180 -0.1533 0.148 Uiso 1 1 calc R . .
H43B H 0.8371 0.0140 -0.0604 0.148 Uiso 1 1 calc R . .
H43C H 0.7902 0.0961 -0.1175 0.148 Uiso 1 1 calc R . .
C44 C 0.6312(5) -0.0296(5) -0.0349(5) 0.089(2) Uani 1 1 d . . .
H44A H 0.6291 0.0384 -0.0271 0.134 Uiso 1 1 calc R . .
H44B H 0.6399 -0.0731 0.0132 0.134 Uiso 1 1 calc R . .
H44C H 0.5660 -0.0473 -0.0469 0.134 Uiso 1 1 calc R . .
C45 C 0.6963(4) -0.0565(4) -0.1779(4) 0.0657(15) Uani 1 1 d . . .
H45A H 0.7466 -0.0222 -0.2264 0.079 Uiso 1 1 calc R . .
C46 C 0.5891(4) -0.0621(4) -0.1865(3) 0.0562(13) Uani 1 1 d . . .
C47 C 0.4759(5) -0.0016(7) -0.2683(4) 0.091(2) Uani 1 1 d . . .
H47A H 0.4779 0.0424 -0.3185 0.137 Uiso 1 1 calc R . .
H47B H 0.4274 0.0231 -0.2259 0.137 Uiso 1 1 calc R . .
H47C H 0.4526 -0.0674 -0.2705 0.137 Uiso 1 1 calc R . .
C51 C 0.6956(4) -0.4437(4) 0.2410(2) 0.0442(11) Uani 1 1 d . . .
H51A H 0.6523 -0.4061 0.2790 0.053 Uiso 1 1 calc R . .
C52 C 0.8090(4) -0.4406(4) 0.2414(3) 0.0529(14) Uani 1 1 d . . .
C53 C 0.8409(5) -0.3809(6) 0.2960(3) 0.085(2) Uani 1 1 d . . .
H53A H 0.7835 -0.3821 0.3424 0.128 Uiso 1 1 calc R . .
H53B H 0.8573 -0.3131 0.2683 0.128 Uiso 1 1 calc R . .
H53C H 0.9025 -0.4092 0.3124 0.128 Uiso 1 1 calc R . .
C54 C 0.8944(4) -0.4424(5) 0.1681(3) 0.0697(19) Uani 1 1 d . . .
H54A H 0.9626 -0.4406 0.1809 0.105 Uiso 1 1 calc R . .
H54B H 0.8891 -0.3852 0.1278 0.105 Uiso 1 1 calc R . .
H54C H 0.8866 -0.5024 0.1484 0.105 Uiso 1 1 calc R . .
C55 C 0.7427(4) -0.5336(5) 0.2819(3) 0.0602(15) Uani 1 1 d . . .
H55A H 0.7238 -0.5449 0.3406 0.072 Uiso 1 1 calc R . .
C56 C 0.7657(5) -0.6210(5) 0.2486(3) 0.0670(17) Uani 1 1 d . . .
C57 C 0.8110(6) -0.7890(5) 0.2707(7) 0.116(4) Uani 1 1 d . . .
H57A H 0.8247 -0.8393 0.3134 0.175 Uiso 1 1 calc R . .
H57B H 0.8730 -0.7784 0.2269 0.175 Uiso 1 1 calc R . .
H57C H 0.7520 -0.8107 0.2527 0.175 Uiso 1 1 calc R . .
C61 C 0.3944(6) -0.2739(6) 0.0107(5) 0.099(3) Uani 1 1 d . . .
H61A H 0.3215 -0.2705 0.0050 0.119 Uiso 1 1 calc R . .
H61B H 0.4413 -0.2413 -0.0393 0.119 Uiso 1 1 calc R . .
C62 C 0.4075(9) -0.2261(8) 0.0806(8) 0.156(5) Uani 1 1 d . . .
H62B H 0.3890 -0.1570 0.0711 0.234 Uiso 1 1 calc R . .
H62C H 0.4801 -0.2306 0.0851 0.234 Uiso 1 1 calc R . .
H62D H 0.3616 -0.2606 0.1295 0.234 Uiso 1 1 calc R . .
Fe2 Fe 1.1894 0.0576 -0.3544 0.027 Uani 1 1 d . . .
O121 O 1.0305(3) -0.2828(3) -0.1921(2) 0.0569(10) Uani 1 1 d . . .
O122 O 1.0254(3) -0.3902(3) -0.0797(2) 0.0544(10) Uani 1 1 d . . .
O131 O 1.5019(3) 0.1878(3) -0.46161(18) 0.0518(9) Uani 1 1 d . . .
O132 O 1.5668(3) 0.2963(2) -0.57150(18) 0.0519(10) Uani 1 1 d . . .
O141 O 0.9933(4) 0.0881(3) -0.5390(3) 0.0839(15) Uani 1 1 d . . .
O142 O 1.0318(5) 0.1540(4) -0.6682(3) 0.0909(15) Uani 1 1 d . . .
O151 O 1.2767(2) 0.1754(3) -0.16520(18) 0.0493(9) Uani 1 1 d . . .
O152 O 1.2618(2) 0.1168(3) -0.03710(18) 0.0488(9) Uani 1 1 d . . .
O161 O 1.0654(3) -0.0190(3) -0.3848(2) 0.0635(10) Uani 1 1 d . . .
O162 O 1.3114(2) 0.1554(2) -0.33260(17) 0.0402(8) Uani 1 1 d . . .
N101 N 1.1543(2) -0.0044(2) -0.24333(18) 0.0307(8) Uani 1 1 d . . .
N102 N 1.2902(2) -0.0436(2) -0.37573(19) 0.0326(8) Uani 1 1 d . . .
N103 N 1.2282(2) 0.1228(3) -0.46464(18) 0.0331(9) Uani 1 1 d . . .
N104 N 1.0901(2) 0.1593(3) -0.33250(17) 0.0304(8) Uani 1 1 d . . .
C101 C 1.1080(3) 0.0409(3) -0.1829(2) 0.0318(9) Uani 1 1 d . . .
C102 C 1.1028(3) -0.0256(3) -0.1086(2) 0.0372(10) Uani 1 1 d . . .
H10A H 1.0767 -0.0117 -0.0575 0.045 Uiso 1 1 calc R . .
C103 C 1.1418(4) -0.1105(3) -0.1263(2) 0.0415(11) Uani 1 1 d . . .
H10B H 1.1437 -0.1692 -0.0895 0.050 Uiso 1 1 calc R . .
C104 C 1.1808(3) -0.0978(3) -0.2112(2) 0.0325(9) Uani 1 1 d . . .
C105 C 1.2402(3) -0.1616(3) -0.2512(2) 0.0371(10) Uani 1 1 d . . .
C106 C 1.2975(3) -0.1339(3) -0.3293(3) 0.0372(10) Uani 1 1 d . . .
C107 C 1.3803(3) -0.1860(3) -0.3680(3) 0.0423(11) Uani 1 1 d . . .
H10C H 1.3994 -0.2506 -0.3491 0.051 Uiso 1 1 calc R . .
C108 C 1.4272(3) -0.1277(3) -0.4365(3) 0.0425(11) Uani 1 1 d . . .
H10D H 1.4864 -0.1428 -0.4739 0.051 Uiso 1 1 calc R . .
C109 C 1.3712(3) -0.0389(3) -0.4425(2) 0.0350(10) Uani 1 1 d . . .
C110 C 1.3924(3) 0.0377(3) -0.5064(2) 0.0379(11) Uani 1 1 d . . .
C111 C 1.3194(3) 0.1087(3) -0.5189(2) 0.0387(11) Uani 1 1 d . . .
C112 C 1.3183(4) 0.1726(4) -0.5910(3) 0.0487(13) Uani 1 1 d . . .
H11A H 1.3727 0.1802 -0.6375 0.058 Uiso 1 1 calc R . .
C113 C 1.2282(4) 0.2205(4) -0.5832(2) 0.0449(12) Uani 1 1 d . . .
H11B H 1.2059 0.2649 -0.6232 0.054 Uiso 1 1 calc R . .
C114 C 1.1722(3) 0.1917(3) -0.5030(2) 0.0388(11) Uani 1 1 d . . .
C115 C 1.0791(3) 0.2319(3) -0.4676(2) 0.0346(10) Uani 1 1 d . . .
C116 C 1.0477(3) 0.2239(3) -0.3859(2) 0.0332(10) Uani 1 1 d . . .
C117 C 0.9762(3) 0.2856(3) -0.3448(2) 0.0381(11) Uani 1 1 d . . .
H11C H 0.9337 0.3330 -0.3673 0.046 Uiso 1 1 calc R . .
C118 C 0.9798(3) 0.2645(3) -0.2684(2) 0.0345(10) Uani 1 1 d . . .
H11D H 0.9433 0.2965 -0.2278 0.041 Uiso 1 1 calc R . .
C119 C 1.0481(3) 0.1861(3) -0.2601(2) 0.0305(9) Uani 1 1 d . . .
C120 C 1.0672(3) 0.1344(3) -0.1894(2) 0.0322(9) Uani 1 1 d . . .
C121 C 1.2683(3) -0.2584(3) -0.2066(3) 0.0446(12) Uani 1 1 d . . .
H12B H 1.3314 -0.2523 -0.1855 0.054 Uiso 1 1 calc R . .
C122 C 1.2592(4) -0.3577(3) -0.2298(4) 0.0549(15) Uani 1 1 d . . .
C123 C 1.3474(5) -0.4251(4) -0.2195(5) 0.090(3) Uani 1 1 d . . .
H12C H 1.3729 -0.4141 -0.1743 0.135 Uiso 1 1 calc R . .
H12D H 1.4041 -0.4117 -0.2671 0.135 Uiso 1 1 calc R . .
H12E H 1.3225 -0.4933 -0.2106 0.135 Uiso 1 1 calc R . .
C124 C 1.2125(4) -0.3673(4) -0.2977(4) 0.0666(18) Uani 1 1 d . . .
H12F H 1.1558 -0.3212 -0.3000 0.100 Uiso 1 1 calc R . .
H12G H 1.1849 -0.4344 -0.2904 0.100 Uiso 1 1 calc R . .
H12H H 1.2663 -0.3526 -0.3469 0.100 Uiso 1 1 calc R . .
C125 C 1.1895(3) -0.3356(3) -0.1534(3) 0.0489(13) Uani 1 1 d . . .
H12I H 1.2096 -0.3687 -0.1043 0.059 Uiso 1 1 calc R . .
C126 C 1.0753(4) -0.3306(4) -0.1469(3) 0.0466(13) Uani 1 1 d . . .
C127 C 0.9126(4) -0.3948(6) -0.0663(3) 0.0697(19) Uani 1 1 d . . .
H12J H 0.8833 -0.4396 -0.0166 0.105 Uiso 1 1 calc R . .
H12K H 0.8932 -0.4187 -0.1095 0.105 Uiso 1 1 calc R . .
H12L H 0.8853 -0.3292 -0.0636 0.105 Uiso 1 1 calc R . .
C131 C 1.4917(4) 0.0423(3) -0.5687(3) 0.0468(12) Uani 1 1 d . . .
H13B H 1.4825 0.0213 -0.6175 0.056 Uiso 1 1 calc R . .
C132 C 1.6002(4) 0.0307(4) -0.5569(3) 0.0534(14) Uani 1 1 d . . .
C133 C 1.6259(4) 0.0075(5) -0.4777(4) 0.0719(19) Uani 1 1 d . . .
H13C H 1.5745 0.0369 -0.4399 0.108 Uiso 1 1 calc R . .
H13D H 1.6956 0.0344 -0.4817 0.108 Uiso 1 1 calc R . .
H13E H 1.6244 -0.0637 -0.4600 0.108 Uiso 1 1 calc R . .
C134 C 1.6750(5) -0.0113(5) -0.6190(5) 0.085(2) Uani 1 1 d . . .
H13F H 1.7437 -0.0162 -0.6066 0.128 Uiso 1 1 calc R . .
H13G H 1.6806 0.0316 -0.6702 0.128 Uiso 1 1 calc R . .
H13H H 1.6495 -0.0766 -0.6205 0.128 Uiso 1 1 calc R . .
C135 C 1.5640(4) 0.1345(4) -0.5853(3) 0.0462(13) Uani 1 1 d . . .
H13I H 1.5928 0.1633 -0.6421 0.055 Uiso 1 1 calc R . .
C136 C 1.5399(3) 0.2058(4) -0.5317(3) 0.0424(12) Uani 1 1 d . . .
C137 C 1.5509(5) 0.3731(4) -0.5248(3) 0.0614(16) Uani 1 1 d . . .
H13J H 1.5731 0.4366 -0.5591 0.092 Uiso 1 1 calc R . .
H13K H 1.5920 0.3599 -0.4849 0.092 Uiso 1 1 calc R . .
H13L H 1.4768 0.3743 -0.4988 0.092 Uiso 1 1 calc R . .
C141 C 1.0236(3) 0.3002(3) -0.5191(2) 0.0327(10) Uani 1 1 d . . .
H14A H 1.0535 0.3688 -0.5347 0.039 Uiso 1 1 calc R . .
C142 C 0.9081(3) 0.2927(4) -0.5131(2) 0.0427(11) Uani 1 1 d . . .
C143 C 0.8377(4) 0.2147(5) -0.4548(3) 0.0622(15) Uani 1 1 d . . .
H14B H 0.8764 0.1546 -0.4459 0.093 Uiso 1 1 calc R . .
H14C H 0.7779 0.2014 -0.4757 0.093 Uiso 1 1 calc R . .
H14D H 0.8128 0.2375 -0.4050 0.093 Uiso 1 1 calc R . .
C144 C 0.8542(4) 0.3868(5) -0.5299(3) 0.0644(16) Uani 1 1 d . . .
H14E H 0.7799 0.3729 -0.5245 0.097 Uiso 1 1 calc R . .
H14F H 0.8852 0.4209 -0.5836 0.097 Uiso 1 1 calc R . .
H14G H 0.8619 0.4282 -0.4925 0.097 Uiso 1 1 calc R . .
C145 C 0.9860(3) 0.2632(4) -0.5836(2) 0.0423(11) Uani 1 1 d . . .
H14H H 0.9950 0.3111 -0.6344 0.051 Uiso 1 1 calc R . .
C146 C 0.9997(4) 0.1590(5) -0.5914(3) 0.0613(15) Uani 1 1 d . . .
C147 C 1.0544(12) 0.0573(6) -0.6859(6) 0.144(5) Uani 1 1 d . . .
H14I H 1.0771 0.0622 -0.7429 0.216 Uiso 1 1 calc R . .
H14J H 0.9915 0.0149 -0.6655 0.216 Uiso 1 1 calc R . .
H14K H 1.1099 0.0295 -0.6611 0.216 Uiso 1 1 calc R . .
C151 C 1.0348(3) 0.1797(3) -0.1181(2) 0.0321(9) Uani 1 1 d . . .
H15A H 0.9630 0.1598 -0.0856 0.039 Uiso 1 1 calc R . .
C152 C 1.0719(4) 0.2814(3) -0.1145(3) 0.0435(11) Uani 1 1 d . . .
C153 C 0.9897(4) 0.3353(4) -0.0609(3) 0.0617(14) Uani 1 1 d . . .
H15B H 0.9481 0.2873 -0.0177 0.093 Uiso 1 1 calc R . .
H15C H 0.9439 0.3712 -0.0918 0.093 Uiso 1 1 calc R . .
H15D H 1.0252 0.3815 -0.0395 0.093 Uiso 1 1 calc R . .
C154 C 1.1396(4) 0.3477(4) -0.1820(3) 0.0578(14) Uani 1 1 d . . .
H15E H 1.1538 0.4089 -0.1659 0.087 Uiso 1 1 calc R . .
H15F H 1.1044 0.3620 -0.2254 0.087 Uiso 1 1 calc R . .
H15G H 1.2055 0.3158 -0.1993 0.087 Uiso 1 1 calc R . .
C155 C 1.1165(3) 0.1920(3) -0.0704(2) 0.0392(11) Uani 1 1 d . . .
H15H H 1.0897 0.1787 -0.0120 0.047 Uiso 1 1 calc R . .
C156 C 1.2244(3) 0.1638(4) -0.0987(3) 0.0420(11) Uani 1 1 d . . .
C157 C 1.3628(4) 0.0742(5) -0.0578(4) 0.0659(16) Uani 1 1 d . . .
H15I H 1.3831 0.0421 -0.0099 0.099 Uiso 1 1 calc R . .
H15J H 1.4146 0.1260 -0.0869 0.099 Uiso 1 1 calc R . .
H15K H 1.3593 0.0258 -0.0908 0.099 Uiso 1 1 calc R . .
C161 C 1.0315(7) -0.1123(6) -0.3667(6) 0.150(3) Uani 1 1 d . . .
H16B H 0.9545 -0.1204 -0.3509 0.180 Uiso 1 1 calc R . .
H16C H 1.0640 -0.1537 -0.3277 0.180 Uiso 1 1 calc R . .
C162 C 1.0868(11) -0.1260(10) -0.4674(10) 0.448(5) Uani 1 1 d . . .
H16D H 1.0762 -0.1940 -0.4725 0.672 Uiso 1 1 calc R . .
H16E H 1.1617 -0.1096 -0.4812 0.672 Uiso 1 1 calc R . .
H16F H 1.0526 -0.0819 -0.5029 0.672 Uiso 1 1 calc R . .
Cl1 Cl 0.85053(12) 0.03100(15) 0.11858(10) 0.0808(5) Uani 1 1 d . . .
O201 O 0.7510(7) 0.0127(11) 0.1458(7) 0.218(6) Uani 1 1 d . . .
O202 O 0.8956(5) -0.0445(5) 0.0769(4) 0.1142(19) Uani 1 1 d . . .
O203 O 0.8852(7) 0.0097(9) 0.1959(5) 0.189(4) Uani 1 1 d . . .
O204 O 0.8775(11) 0.1136(6) 0.0765(6) 0.324(6) Uani 1 1 d . . .
Cl2 Cl 1.56686(10) 0.61473(10) -0.47218(8) 0.0569(3) Uani 1 1 d . . .
O205 O 1.5917(6) 0.6980(5) -0.4542(8) 0.249(4) Uani 1 1 d . . .
O206 O 1.6564(5) 0.5573(5) -0.4831(6) 0.160(3) Uani 1 1 d . . .
O207 O 1.5018(12) 0.5579(14) -0.4115(6) 0.269(8) Uani 1 1 d . . .
O208 O 1.4990(8) 0.6205(9) -0.5160(7) 0.321(4) Uani 1 1 d . . .
Cl11 Cl 0.8622(7) 0.8144(5) 0.4137(4) 0.194(3) Uani 0.50 1 d P . .
Cl12 Cl 0.9461(3) 0.6492(3) 0.4824(2) 0.0881(11) Uani 0.50 1 d P . .
Cl13 Cl 0.8224(3) 0.7649(3) 0.57981(18) 0.0818(10) Uani 0.50 1 d P . .
Cl14 Cl 0.9069(6) 0.8026(4) 0.3978(3) 0.177(2) Uani 0.50 1 d P . .
Cl15 Cl 0.9020(8) 0.6356(5) 0.5084(6) 0.200(3) Uani 0.50 1 d P . .
Cl16 Cl 0.8187(4) 0.8135(6) 0.5486(4) 0.160(2) Uani 0.50 1 d P . .
Cl21 Cl 1.0910(3) -0.2241(2) 0.10885(17) 0.1356(10) Uani 1 1 d . . .
Cl22 Cl 1.1499(3) -0.1533(2) 0.24099(15) 0.0709(9) Uani 0.50 1 d P . .
Cl23 Cl 1.1546(2) -0.02706(19) 0.09425(15) 0.0549(7) Uani 0.50 1 d P . .
Cl24 Cl 1.1825(8) -0.0468(9) 0.1292(8) 0.325(5) Uani 0.50 1 d P . .
Cl25 Cl 1.0289(9) -0.1556(4) 0.2394(3) 0.247(5) Uani 0.50 1 d P . .
Cl31 Cl 1.31201(18) 0.46103(17) -0.57536(10) 0.0998(6) Uani 1 1 d . . .
Cl32 Cl 1.26068(18) 0.39179(18) -0.40811(12) 0.1140(7) Uani 1 1 d . . .
Cl33 Cl 1.1502(3) 0.5343(3) -0.4692(2) 0.0844(11) Uani 0.50 1 d P . .
Cl34 Cl 1.1875(5) 0.5929(4) -0.4871(2) 0.1276(17) Uani 0.50 1 d P . .
Cl41 Cl -0.5689(4) -0.3160(3) 0.2765(4) 0.248(2) Uani 1 1 d . . .
Cl42 Cl -0.6306(5) -0.1646(4) 0.3632(3) 0.200(2) Uani 1 1 d . . .
Cl43 Cl -0.4243(4) -0.1697(3) 0.2694(3) 0.1915(19) Uani 1 1 d . . .
Cl51 Cl 0.4163(5) 0.0265(6) 0.1612(3) 0.263(3) Uani 1 1 d . . .
Cl52 Cl 0.5226(3) 0.1805(2) 0.05621(16) 0.1780(11) Uani 1 1 d . . .
Cl53 Cl 0.5262(2) 0.1629(3) 0.21686(13) 0.1593(11) Uani 1 1 d . . .
C201 C 0.8412(5) 0.7305(6) 0.4880(3) 0.0728(19) Uani 1 1 d . . .
C202 C 1.0830(6) -0.1213(5) 0.1565(4) 0.076(2) Uani 1 1 d . . .
C203 C 1.2788(5) 0.4956(5) -0.4837(3) 0.0602(15) Uani 1 1 d . . .
C204 C -0.5231(10) -0.2397(8) 0.3251(6) 0.125(4) Uani 1 1 d . . .
C205 C 0.5261(8) 0.0951(9) 0.1412(5) 0.114(3) Uani 1 1 d . . .
O O 0.7362(7) -0.7154(5) 0.0656(3) 0.133(3) Uani 1 1 d . . .

loop_
_atom_site_aniso_label
_atom_site_aniso_U_11
_atom_site_aniso_U_22
_atom_site_aniso_U_33
_atom_site_aniso_U_23
_atom_site_aniso_U_13
_atom_site_aniso_U_12
Fe1 0.028 0.026 0.023 -0.003 -0.007 0.001
O21 0.058(2) 0.070(2) 0.0590(19) -0.0149(17) -0.0075(16) 0.015(2)
O22 0.0548(19) 0.106(3) 0.0353(15) -0.0291(16) -0.0051(13) 0.000(2)
O31 0.0345(14) 0.0619(19) 0.0306(13) -0.0020(13) -0.0063(11) 0.0065(14)
O32 0.0338(15) 0.066(2) 0.0434(15) -0.0112(14) 0.0024(12) -0.0058(15)
O41 0.0432(17) 0.061(2) 0.111(3) 0.001(2) -0.0363(18) -0.0061(17)
O42 0.0620(18) 0.069(2) 0.090(2) -0.0151(18) -0.0509(16) 0.0120(19)
O51 0.114(4) 0.083(3) 0.116(4) -0.028(3) -0.042(3) 0.028(3)
O52 0.049(2) 0.095(3) 0.095(3) 0.039(2) -0.016(2) -0.010(2)
O61 0.059(2) 0.0476(19) 0.072(2) -0.0113(17) -0.0019(17) 0.0133(18)
O62 0.0363(14) 0.0383(15) 0.0464(15) -0.0047(12) -0.0114(12) 0.0074(13)
N1 0.0337(16) 0.0428(18) 0.0238(13) -0.0101(13) -0.0052(12) -0.0023(15)
N2 0.0259(14) 0.0389(17) 0.0187(13) -0.0029(12) -0.0046(11) 0.0030(14)
N3 0.0294(15) 0.0259(16) 0.0317(15) 0.0023(12) -0.0078(12) 0.0008(13)
N4 0.0340(16) 0.0344(17) 0.0338(15) -0.0076(13) -0.0085(13) -0.0005(15)
C1 0.039(2) 0.045(2) 0.0273(17) -0.0084(16) -0.0091(15) -0.0002(19)
C2 0.052(2) 0.059(3) 0.0239(17) -0.0048(17) -0.0106(16) -0.007(2)
C3 0.048(2) 0.052(3) 0.0285(18) -0.0033(17) -0.0080(17) -0.004(2)
C4 0.038(2) 0.039(2) 0.0340(18) -0.0107(16) -0.0028(15) -0.0020(18)
C5 0.0325(19) 0.044(2) 0.0225(16) -0.0035(15) 0.0023(14) -0.0067(18)
C6 0.0285(17) 0.038(2) 0.0288(17) -0.0047(15) -0.0031(14) -0.0028(17)
C7 0.0320(18) 0.046(2) 0.0305(18) -0.0049(16) -0.0038(15) -0.0115(18)
C8 0.0378(19) 0.040(2) 0.0240(16) -0.0087(15) -0.0077(14) 0.0008(18)
C9 0.0227(16) 0.0336(19) 0.0246(15) -0.0038(14) -0.0031(13) 0.0074(15)
C10 0.0261(16) 0.036(2) 0.0240(15) -0.0016(14) -0.0090(13) 0.0111(16)
C11 0.0268(17) 0.040(2) 0.0232(16) 0.0058(15) -0.0065(13) -0.0005(16)
C12 0.039(2) 0.051(3) 0.0282(18) 0.0071(18) -0.0068(16) -0.003(2)
C13 0.045(2) 0.042(2) 0.044(2) 0.0174(19) -0.0161(17) -0.011(2)
C14 0.0363(19) 0.030(2) 0.045(2) 0.0040(17) -0.0130(16) -0.0020(17)
C15 0.0328(18) 0.0289(19) 0.048(2) 0.0043(17) -0.0153(16) 0.0002(17)
C16 0.036(2) 0.0279(19) 0.056(2) -0.0102(17) -0.0152(17) 0.0017(18)
C17 0.045(2) 0.038(2) 0.054(2) -0.0142(18) -0.0194(17) -0.003(2)
C18 0.050(2) 0.048(2) 0.044(2) -0.0107(18) -0.0207(17) -0.005(2)
C19 0.038(2) 0.044(2) 0.0367(19) -0.0109(17) -0.0077(16) -0.0002(19)
C20 0.045(2) 0.047(2) 0.0281(17) -0.0116(16) -0.0080(15) 0.000(2)
C21 0.043(2) 0.065(3) 0.0296(19) -0.0080(19) 0.0015(17) -0.018(2)
C22 0.029(2) 0.117(4) 0.038(2) -0.032(2) 0.0082(17) -0.018(3)
C23 0.035(2) 0.135(5) 0.037(2) -0.022(3) -0.0073(18) 0.003(3)
C24 0.066(3) 0.169(6) 0.059(3) -0.045(3) 0.011(3) -0.059(4)
C25 0.047(2) 0.084(3) 0.0245(18) -0.007(2) 0.0034(17) -0.022(2)
C26 0.030(2) 0.094(4) 0.035(2) -0.010(2) -0.0027(17) -0.002(2)
C27 0.070(4) 0.118(6) 0.066(3) -0.035(3) -0.010(3) 0.007(4)
C31 0.0288(17) 0.040(2) 0.0261(16) -0.0054(15) -0.0058(13) 0.0044(17)
C32 0.036(2) 0.050(2) 0.0321(18) -0.0122(17) -0.0022(15) 0.003(2)
C33 0.050(3) 0.042(3) 0.061(3) -0.003(2) -0.004(2) 0.007(2)
C34 0.054(3) 0.077(3) 0.058(3) -0.040(2) 0.003(2) -0.011(3)
C35 0.0310(19) 0.055(3) 0.0212(16) -0.0037(16) -0.0002(14) 0.0028(19)
C36 0.0266(18) 0.043(2) 0.039(2) -0.0087(17) -0.0017(15) 0.0079(18)
C37 0.041(3) 0.095(4) 0.061(3) 0.001(3) -0.002(2) -0.014(3)
C41 0.041(2) 0.037(2) 0.075(3) 0.014(2) -0.0341(19) -0.0088(19)
C42 0.064(2) 0.031(2) 0.125(4) 0.003(2) -0.066(2) -0.004(2)
C43 0.102(3) 0.038(3) 0.176(6) 0.011(3) -0.097(3) -0.015(3)
C44 0.087(3) 0.052(3) 0.158(5) -0.035(3) -0.077(4) 0.028(3)
C45 0.051(2) 0.037(2) 0.107(4) 0.030(2) -0.047(2) -0.019(2)
C46 0.052(2) 0.037(2) 0.093(3) -0.003(2) -0.049(2) 0.001(2)
C47 0.061(3) 0.150(7) 0.087(3) -0.039(4) -0.055(2) 0.040(4)
C51 0.043(2) 0.059(3) 0.0341(19) -0.0141(18) -0.0100(16) -0.005(2)
C52 0.043(2) 0.081(3) 0.035(2) -0.005(2) -0.0134(17) -0.005(2)
C53 0.090(3) 0.116(5) 0.063(3) -0.015(3) -0.046(3) -0.030(4)
C54 0.046(3) 0.098(5) 0.057(3) 0.001(3) -0.009(2) 0.003(3)
C55 0.053(3) 0.080(4) 0.043(2) 0.012(2) -0.019(2) -0.011(3)
C56 0.055(3) 0.082(4) 0.060(3) 0.004(3) -0.020(2) -0.005(3)
C57 0.057(4) 0.056(4) 0.209(10) 0.015(5) -0.008(5) 0.000(3)
C61 0.071(4) 0.072(4) 0.125(6) 0.012(4) 0.007(4) 0.022(4)
C62 0.092(6) 0.112(7) 0.246(11) -0.085(7) 0.034(7) 0.002(6)
Fe2 0.024 0.028 0.028 0.000 -0.008 0.002
O121 0.0383(16) 0.0477(19) 0.079(2) 0.0085(17) -0.0179(15) 0.0001(15)
O122 0.0375(16) 0.058(2) 0.0574(19) 0.0026(16) -0.0018(14) -0.0040(16)
O131 0.0473(17) 0.063(2) 0.0396(15) -0.0036(14) -0.0027(13) -0.0056(16)
O132 0.062(2) 0.0389(17) 0.0437(16) -0.0054(13) 0.0070(15) 0.0045(16)
O141 0.080(3) 0.0430(19) 0.119(3) -0.029(2) 0.008(3) -0.010(2)
O142 0.126(4) 0.090(3) 0.077(2) -0.056(2) -0.034(2) 0.036(3)
O151 0.0395(15) 0.065(2) 0.0429(15) -0.0063(14) -0.0110(12) -0.0072(16)
O152 0.0480(16) 0.0577(19) 0.0466(15) -0.0086(14) -0.0237(12) 0.0072(16)
O161 0.0466(17) 0.077(2) 0.072(2) -0.0222(18) -0.0167(15) -0.0206(18)
O162 0.0376(14) 0.0388(15) 0.0432(15) -0.0053(12) -0.0090(12) -0.0043(13)
N101 0.0261(14) 0.0303(17) 0.0348(15) -0.0013(13) -0.0092(12) 0.0003(14)
N102 0.0262(14) 0.0334(17) 0.0371(16) -0.0018(13) -0.0087(12) -0.0003(14)
N103 0.0261(15) 0.0383(18) 0.0312(15) -0.0002(14) -0.0056(12) 0.0125(15)
N104 0.0265(14) 0.0356(17) 0.0297(14) -0.0028(13) -0.0109(12) 0.0090(14)
C101 0.0297(17) 0.035(2) 0.0318(17) 0.0026(15) -0.0161(14) -0.0011(16)
C102 0.044(2) 0.037(2) 0.0277(18) 0.0048(16) -0.0087(16) -0.0080(19)
C103 0.047(2) 0.037(2) 0.0346(19) 0.0091(17) -0.0118(17) -0.002(2)
C104 0.0255(16) 0.0304(19) 0.0410(19) 0.0026(16) -0.0138(14) -0.0047(16)
C105 0.0270(17) 0.033(2) 0.051(2) 0.0050(17) -0.0176(15) -0.0004(17)
C106 0.0295(17) 0.0280(19) 0.058(2) -0.0038(17) -0.0205(16) 0.0004(16)
C107 0.035(2) 0.029(2) 0.060(2) -0.0020(18) -0.0092(18) -0.0016(18)
C108 0.032(2) 0.030(2) 0.065(3) -0.0116(19) -0.0091(18) 0.0079(18)
C109 0.0289(18) 0.034(2) 0.0416(19) -0.0070(16) -0.0074(15) 0.0024(17)
C110 0.0327(19) 0.040(2) 0.0359(19) -0.0063(17) 0.0004(16) 0.0039(18)
C111 0.0330(19) 0.040(2) 0.039(2) -0.0030(17) -0.0044(16) 0.0063(18)
C112 0.042(2) 0.055(3) 0.035(2) 0.006(2) 0.0068(18) 0.007(2)
C113 0.043(2) 0.054(3) 0.0313(19) 0.0044(19) -0.0069(17) 0.013(2)
C114 0.035(2) 0.045(2) 0.0307(18) 0.0022(17) -0.0032(16) 0.0006(19)
C115 0.0322(18) 0.037(2) 0.0324(18) 0.0017(16) -0.0098(15) 0.0067(17)
C116 0.0254(17) 0.040(2) 0.0315(18) 0.0002(16) -0.0075(14) 0.0066(17)
C117 0.0296(18) 0.044(2) 0.040(2) -0.0016(17) -0.0109(15) 0.0086(18)
C118 0.0276(17) 0.039(2) 0.0357(19) -0.0037(16) -0.0069(15) 0.0059(17)
C119 0.0228(16) 0.037(2) 0.0285(17) 0.0014(15) -0.0062(13) 0.0045(16)
C120 0.0260(17) 0.039(2) 0.0289(17) 0.0037(15) -0.0082(14) -0.0028(17)
C121 0.0295(19) 0.030(2) 0.066(3) 0.0139(19) -0.0125(18) -0.0055(18)
C122 0.029(2) 0.028(2) 0.097(4) 0.002(2) -0.005(2) 0.0003(19)
C123 0.042(3) 0.034(3) 0.165(7) 0.023(3) -0.003(4) 0.015(2)
C124 0.043(3) 0.034(2) 0.111(4) -0.014(3) 0.007(3) -0.012(2)
C125 0.033(2) 0.031(2) 0.070(3) 0.020(2) -0.011(2) -0.0030(19)
C126 0.035(2) 0.036(2) 0.063(3) 0.003(2) -0.007(2) 0.001(2)
C127 0.031(2) 0.107(5) 0.060(3) -0.014(3) 0.008(2) -0.001(3)
C131 0.041(2) 0.040(2) 0.052(2) -0.0059(19) 0.0025(19) 0.003(2)
C132 0.036(2) 0.038(2) 0.070(3) 0.005(2) 0.008(2) 0.007(2)
C133 0.043(3) 0.056(3) 0.105(4) 0.018(3) -0.022(3) -0.004(3)
C134 0.050(3) 0.049(3) 0.135(6) -0.016(3) 0.020(3) 0.024(3)
C135 0.032(2) 0.041(2) 0.054(2) 0.000(2) 0.0048(19) 0.005(2)
C136 0.034(2) 0.049(3) 0.040(2) -0.0011(19) -0.0045(17) 0.006(2)
C137 0.076(4) 0.057(3) 0.045(2) -0.012(2) -0.002(2) 0.013(3)
C141 0.0336(19) 0.033(2) 0.0303(17) -0.0033(15) -0.0084(14) 0.0068(17)
C142 0.039(2) 0.060(3) 0.0342(18) -0.0111(18) -0.0179(15) 0.007(2)
C143 0.035(2) 0.081(4) 0.072(3) -0.030(3) -0.003(2) -0.009(3)
C144 0.066(3) 0.091(4) 0.048(2) -0.026(2) -0.029(2) 0.045(3)
C145 0.040(2) 0.055(3) 0.0367(19) -0.0108(18) -0.0171(16) 0.008(2)
C146 0.051(3) 0.068(3) 0.073(3) -0.034(3) -0.016(2) 0.001(3)
C147 0.224(13) 0.101(5) 0.131(6) -0.087(4) -0.041(6) 0.053(7)
C151 0.0289(17) 0.035(2) 0.0351(18) -0.0029(15) -0.0155(14) 0.0008(16)
C152 0.051(2) 0.041(2) 0.046(2) -0.0082(18) -0.0277(17) 0.003(2)
C153 0.066(3) 0.054(3) 0.083(3) -0.031(2) -0.041(2) 0.021(3)
C154 0.063(3) 0.047(3) 0.065(3) 0.010(2) -0.034(2) -0.015(2)
C155 0.042(2) 0.044(2) 0.0351(18) -0.0033(17) -0.0192(16) -0.0020(19)
C156 0.042(2) 0.045(2) 0.046(2) -0.0051(18) -0.0268(16) 0.0006(19)
C157 0.056(3) 0.075(4) 0.075(3) -0.015(3) -0.033(2) 0.025(3)
C161 0.193(5) 0.090(5) 0.196(6) 0.054(4) -0.163(4) -0.066(4)
C162 0.126(9) 0.635(9) 0.697(12) -0.629(7) 0.082(8) -0.116(8)
Cl1 0.0560(8) 0.1095(12) 0.0839(9) -0.0371(8) -0.0154(7) 0.0070(9)
O201 0.083(5) 0.342(16) 0.200(9) -0.028(10) 0.008(5) 0.008(8)
O202 0.102(4) 0.130(4) 0.144(4) -0.072(3) -0.059(3) 0.031(4)
O203 0.151(6) 0.335(12) 0.121(4) -0.101(6) -0.065(4) 0.069(7)
O204 0.486(14) 0.074(4) 0.251(8) -0.026(5) 0.227(8) -0.004(8)
Cl2 0.0502(6) 0.0561(7) 0.0680(7) -0.0166(6) -0.0180(5) 0.0105(6)
O205 0.086(4) 0.156(4) 0.597(12) -0.252(6) -0.121(5) 0.060(4)
O206 0.063(3) 0.130(4) 0.307(8) -0.132(5) -0.015(4) 0.018(4)
O207 0.232(12) 0.41(2) 0.121(7) 0.017(10) 0.003(7) -0.046(14)
O208 0.375(6) 0.189(9) 0.478(9) 0.100(7) -0.378(6) -0.098(7)
Cl11 0.270(6) 0.159(4) 0.119(4) 0.022(3) -0.028(4) 0.142(4)
Cl12 0.0736(18) 0.125(3) 0.0818(17) -0.0562(17) -0.0238(14) 0.0344(19)
Cl13 0.0747(19) 0.114(2) 0.0624(14) -0.0482(15) -0.0024(13) -0.0123(18)
Cl14 0.270(6) 0.146(3) 0.091(3) -0.025(2) 0.017(4) -0.130(4)
Cl15 0.276(8) 0.091(3) 0.254(7) 0.039(4) -0.162(6) 0.005(5)
Cl16 0.091(2) 0.270(6) 0.184(4) -0.158(4) -0.074(2) 0.067(3)
Cl21 0.172(2) 0.1113(16) 0.1344(18) -0.0364(14) -0.0459(16) -0.0255(18)
Cl22 0.107(2) 0.0610(16) 0.0427(12) -0.0062(11) -0.0179(13) 0.0153(17)
Cl23 0.0579(13) 0.0494(13) 0.0516(12) 0.0144(10) -0.0196(10) -0.0099(11)
Cl24 0.229(7) 0.254(9) 0.404(10) -0.174(8) 0.197(7) -0.105(7)
Cl25 0.468(13) 0.100(3) 0.103(3) -0.030(3) 0.087(5) -0.089(6)
Cl31 0.1165(13) 0.1264(15) 0.0658(8) -0.0377(9) -0.0269(8) 0.0507(12)
Cl32 0.1124(13) 0.1308(15) 0.0799(11) 0.0259(11) -0.0177(10) -0.0571(12)
Cl33 0.0700(18) 0.091(2) 0.103(2) -0.0387(18) -0.0277(15) 0.0361(18)
Cl34 0.178(4) 0.141(3) 0.079(2) -0.051(2) -0.043(2) 0.102(3)
Cl41 0.145(3) 0.209(3) 0.436(6) -0.199(3) -0.050(3) -0.008(3)
Cl42 0.229(5) 0.189(4) 0.191(3) -0.074(3) -0.041(3) 0.015(4)
Cl43 0.195(4) 0.137(3) 0.237(4) -0.025(3) -0.046(3) -0.024(3)
Cl51 0.239(5) 0.360(8) 0.201(4) -0.071(5) -0.054(4) -0.061(6)
Cl52 0.332(3) 0.1310(18) 0.1319(14) -0.0713(12) -0.1447(16) 0.116(2)
Cl53 0.1236(17) 0.291(3) 0.0998(11) -0.1145(15) -0.0396(11) 0.062(2)
C201 0.052(3) 0.111(5) 0.061(3) -0.031(3) -0.012(2) 0.001(3)
C202 0.076(4) 0.065(4) 0.080(4) -0.005(3) -0.007(3) -0.002(3)
C203 0.066(3) 0.063(3) 0.053(3) -0.016(2) -0.014(2) 0.010(3)
C204 0.162(9) 0.114(7) 0.104(6) -0.013(5) -0.046(6) 0.002(7)
C205 0.120(6) 0.162(9) 0.079(4) -0.033(5) -0.056(4) 0.044(6)
O 0.212(7) 0.104(4) 0.085(3) -0.002(3) -0.053(4) 0.057(5)

loop_
_atom_type_symbol
_atom_type_description
_atom_type_scat_dispersion_real
_atom_type_scat_dispersion_imag
_atom_type_scat_source
C C 0.0033 0.0016 'International Tables Vol C Tables 4.2.6.8 and 6.1.1.4'
H H 0.0000 0.0000 'International Tables Vol C Tables 4.2.6.8 and 6.1.1.4'
N N 0.0061 0.0033 'International Tables Vol C Tables 4.2.6.8 and 6.1.1.4'
O O 0.0106 0.0060 'International Tables Vol C Tables 4.2.6.8 and 6.1.1.4'
Cl Cl 0.1484 0.1585 'International Tables Vol C Tables 4.2.6.8 and 6.1.1.4'
Fe Fe 0.3463 0.8444 'International Tables Vol C Tables 4.2.6.8 and 6.1.1.4'

loop_
_geom_angle_atom_site_label_1
_geom_angle_atom_site_label_2
_geom_angle_atom_site_label_3
_geom_angle
_geom_angle_site_symmetry_1
_geom_angle_site_symmetry_3
_geom_angle_publ_flag
N3 Fe1 N4 90.55(13) . . ?
N3 Fe1 N1 177.61(14) . . ?
N4 Fe1 N1 90.69(13) . . ?
N3 Fe1 N2 89.51(13) . . ?
N4 Fe1 N2 178.66(14) . . ?
N1 Fe1 N2 89.20(13) . . ?
N3 Fe1 O62 87.30(12) . . ?
N4 Fe1 O62 92.64(13) . . ?
N1 Fe1 O62 94.68(13) . . ?
N2 Fe1 O62 88.71(13) . . ?
N3 Fe1 O61 94.61(13) . . ?
N4 Fe1 O61 93.36(15) . . ?
N1 Fe1 O61 83.29(14) . . ?
N2 Fe1 O61 85.30(14) . . ?
O62 Fe1 O61 173.69(13) . . ?
C26 O22 C27 117.1(4) . . ?
C36 O32 C37 116.5(4) . . ?
C46 O42 C47 116.6(4) . . ?
C56 O52 C57 118.1(7) . . ?
C61 O61 Fe1 133.9(4) . . ?
C4 N1 C1 107.6(3) . . ?
C4 N1 Fe1 126.5(3) . . ?
C1 N1 Fe1 125.7(3) . . ?
C9 N2 C6 106.1(3) . . ?
C9 N2 Fe1 127.4(2) . . ?
C6 N2 Fe1 126.5(3) . . ?
C11 N3 C14 105.8(3) . . ?
C11 N3 Fe1 126.2(3) . . ?
C14 N3 Fe1 127.7(3) . . ?
C19 N4 C16 106.4(4) . . ?
C19 N4 Fe1 126.8(3) . . ?
C16 N4 Fe1 126.8(3) . . ?
C20 C1 N1 125.6(3) . . ?
C20 C1 C2 125.5(4) . . ?
N1 C1 C2 108.5(4) . . ?
C3 C2 C1 108.0(4) . . ?
C2 C3 C4 107.2(4) . . ?
N1 C4 C5 125.3(3) . . ?
N1 C4 C3 108.4(4) . . ?
C5 C4 C3 126.1(4) . . ?
C4 C5 C6 121.5(3) . . ?
C4 C5 C21 119.9(3) . . ?
C6 C5 C21 118.2(4) . . ?
N2 C6 C5 124.7(4) . . ?
N2 C6 C7 109.4(3) . . ?
C5 C6 C7 125.6(3) . . ?
C8 C7 C6 107.1(3) . . ?
C7 C8 C9 107.0(4) . . ?
N2 C9 C10 123.5(4) . . ?
N2 C9 C8 110.2(3) . . ?
C10 C9 C8 125.9(4) . . ?
C9 C10 C11 121.8(3) . . ?
C9 C10 C31 118.8(4) . . ?
C11 C10 C31 119.0(3) . . ?
N3 C11 C10 125.0(3) . . ?
N3 C11 C12 109.6(4) . . ?
C10 C11 C12 125.3(4) . . ?
C13 C12 C11 106.7(4) . . ?
C12 C13 C14 108.9(4) . . ?
N3 C14 C15 124.0(4) . . ?
N3 C14 C13 108.8(4) . . ?
C15 C14 C13 126.9(4) . . ?
C16 C15 C14 122.9(4) . . ?
C16 C15 C41 117.9(4) . . ?
C14 C15 C41 118.2(4) . . ?
C15 C16 N4 125.4(4) . . ?
C15 C16 C17 125.2(4) . . ?
N4 C16 C17 109.0(4) . . ?
C18 C17 C16 107.6(4) . . ?
C17 C18 C19 107.4(4) . . ?
N4 C19 C20 124.7(4) . . ?
N4 C19 C18 109.6(4) . . ?
C20 C19 C18 125.5(4) . . ?
C1 C20 C19 122.4(4) . . ?
C1 C20 C51 119.5(3) . . ?
C19 C20 C51 117.2(4) . . ?
C22 C21 C5 121.3(4) . . ?
C22 C21 C25 61.6(3) . . ?
C5 C21 C25 120.9(4) . . ?
C23 C22 C24 113.4(5) . . ?
C23 C22 C21 121.6(4) . . ?
C24 C22 C21 118.2(6) . . ?
C23 C22 C25 118.2(5) . . ?
C24 C22 C25 115.3(4) . . ?
C21 C22 C25 59.8(3) . . ?
C26 C25 C21 123.1(4) . . ?
C26 C25 C22 121.5(5) . . ?
C21 C25 C22 58.7(3) . . ?
O21 C26 O22 119.2(6) . . ?
O21 C26 C25 129.4(4) . . ?
O22 C26 C25 111.4(4) . . ?
C10 C31 C32 123.0(3) . . ?
C10 C31 C35 120.2(3) . . ?
C32 C31 C35 60.6(3) . . ?
C33 C32 C31 122.9(4) . . ?
C33 C32 C34 113.1(4) . . ?
C31 C32 C34 115.4(4) . . ?
C33 C32 C35 119.8(4) . . ?
C31 C32 C35 60.5(3) . . ?
C34 C32 C35 115.6(3) . . ?
C36 C35 C31 118.9(4) . . ?
C36 C35 C32 123.1(4) . . ?
C31 C35 C32 58.8(3) . . ?
O31 C36 O32 122.5(4) . . ?
O31 C36 C35 127.0(4) . . ?
O32 C36 C35 110.5(4) . . ?
C42 C41 C15 126.1(4) . . ?
C42 C41 C45 60.6(4) . . ?
C15 C41 C45 123.9(4) . . ?
C44 C42 C41 122.1(5) . . ?
C44 C42 C43 113.0(6) . . ?
C41 C42 C43 116.9(5) . . ?
C44 C42 C45 118.0(5) . . ?
C41 C42 C45 60.5(4) . . ?
C43 C42 C45 116.8(5) . . ?
C46 C45 C41 123.6(4) . . ?
C46 C45 C42 121.6(5) . . ?
C41 C45 C42 58.9(4) . . ?
O41 C46 O42 122.7(5) . . ?
O41 C46 C45 126.8(5) . . ?
O42 C46 C45 110.5(4) . . ?
C52 C51 C20 126.1(4) . . ?
C52 C51 C55 60.8(4) . . ?
C20 C51 C55 122.9(4) . . ?
C51 C52 C54 122.2(4) . . ?
C51 C52 C53 117.1(5) . . ?
C54 C52 C53 112.5(5) . . ?
C51 C52 C55 60.4(3) . . ?
C54 C52 C55 119.6(5) . . ?
C53 C52 C55 115.6(4) . . ?
C56 C55 C51 122.8(5) . . ?
C56 C55 C52 118.0(4) . . ?
C51 C55 C52 58.8(3) . . ?
O51 C56 O52 119.6(7) . . ?
O51 C56 C55 125.9(6) . . ?
O52 C56 C55 114.2(5) . . ?
O61 C61 C62 103.3(8) . . ?
N104 Fe2 N102 179.23(15) . . ?
N104 Fe2 N103 89.51(13) . . ?
N102 Fe2 N103 90.68(13) . . ?
N104 Fe2 N101 90.27(13) . . ?
N102 Fe2 N101 89.51(13) . . ?
N103 Fe2 N101 177.84(15) . . ?
N104 Fe2 O161 87.11(15) . . ?
N102 Fe2 O161 93.64(15) . . ?
N103 Fe2 O161 87.11(14) . . ?
N101 Fe2 O161 95.03(14) . . ?
N104 Fe2 O162 87.40(13) . . ?
N102 Fe2 O162 91.86(13) . . ?
N103 Fe2 O162 87.43(13) . . ?
N101 Fe2 O162 90.41(12) . . ?
O161 Fe2 O162 172.29(13) . . ?
C126 O122 C127 115.2(4) . . ?
C136 O132 C137 115.5(4) . . ?
C146 O142 C147 116.3(6) . . ?
C156 O152 C157 115.5(4) . . ?
C161 O161 Fe2 132.6(4) . . ?
C101 N101 C104 108.0(3) . . ?
C101 N101 Fe2 125.1(3) . . ?
C104 N101 Fe2 126.6(3) . . ?
C106 N102 C109 105.5(3) . . ?
C106 N102 Fe2 128.3(3) . . ?
C109 N102 Fe2 126.2(3) . . ?
C114 N103 C111 107.3(3) . . ?
C114 N103 Fe2 126.9(2) . . ?
C111 N103 Fe2 125.7(3) . . ?
C116 N104 C119 104.5(3) . . ?
C116 N104 Fe2 127.7(3) . . ?
C119 N104 Fe2 127.7(3) . . ?
N101 C101 C120 126.7(3) . . ?
N101 C101 C102 109.3(4) . . ?
C120 C101 C102 124.0(4) . . ?
C103 C102 C101 106.7(4) . . ?
C102 C103 C104 108.7(4) . . ?
C105 C104 N101 126.2(3) . . ?
C105 C104 C103 126.5(4) . . ?
N101 C104 C103 107.0(3) . . ?
C104 C105 C106 122.7(4) . . ?
C104 C105 C121 119.8(4) . . ?
C106 C105 C121 115.8(4) . . ?
N102 C106 C105 123.6(4) . . ?
N102 C106 C107 109.9(3) . . ?
C105 C106 C107 125.9(4) . . ?
C108 C107 C106 107.9(4) . . ?
C107 C108 C109 107.3(4) . . ?
C110 C109 N102 125.7(4) . . ?
C110 C109 C108 124.8(4) . . ?
N102 C109 C108 109.4(3) . . ?
C109 C110 C111 121.6(4) . . ?
C109 C110 C131 120.8(4) . . ?
C111 C110 C131 117.4(4) . . ?
C110 C111 N103 125.7(4) . . ?
C110 C111 C112 126.5(4) . . ?
N103 C111 C112 107.5(4) . . ?
C113 C112 C111 109.3(4) . . ?
C112 C113 C114 106.8(4) . . ?
N103 C114 C115 125.4(3) . . ?
N103 C114 C113 109.0(4) . . ?
C115 C114 C113 125.5(4) . . ?
C116 C115 C114 121.3(4) . . ?
C116 C115 C141 119.2(4) . . ?
C114 C115 C141 118.5(3) . . ?
N104 C116 C115 124.0(4) . . ?
N104 C116 C117 109.6(3) . . ?
C115 C116 C117 126.1(4) . . ?
C118 C117 C116 107.8(4) . . ?
C117 C118 C119 107.1(4) . . ?
N104 C119 C120 122.4(4) . . ?
N104 C119 C118 110.8(3) . . ?
C120 C119 C118 126.6(4) . . ?
C101 C120 C119 122.4(4) . . ?
C101 C120 C151 119.9(3) . . ?
C119 C120 C151 117.6(4) . . ?
C105 C121 C125 124.6(4) . . ?
C105 C121 C122 124.6(5) . . ?
C125 C121 C122 60.4(3) . . ?
C123 C122 C124 114.9(6) . . ?
C123 C122 C121 114.7(5) . . ?
C124 C122 C121 121.1(4) . . ?
C123 C122 C125 115.3(6) . . ?
C124 C122 C125 120.1(4) . . ?
C121 C122 C125 59.7(3) . . ?
C126 C125 C121 123.6(4) . . ?
C126 C125 C122 118.1(5) . . ?
C121 C125 C122 59.9(3) . . ?
O121 C126 O122 123.1(4) . . ?
O121 C126 C125 128.0(4) . . ?
O122 C126 C125 108.8(4) . . ?
C132 C131 C110 127.3(5) . . ?
C132 C131 C135 60.9(3) . . ?
C110 C131 C135 117.6(4) . . ?
C131 C132 C134 115.1(6) . . ?
C131 C132 C133 124.0(4) . . ?
C134 C132 C133 113.4(5) . . ?
C131 C132 C135 61.2(3) . . ?
C134 C132 C135 114.7(4) . . ?
C133 C132 C135 118.7(5) . . ?
C136 C135 C132 121.0(4) . . ?
C136 C135 C131 118.6(4) . . ?
C132 C135 C131 57.9(3) . . ?
O131 C136 O132 122.8(5) . . ?
O131 C136 C135 127.0(4) . . ?
O132 C136 C135 110.1(4) . . ?
C115 C141 C142 123.5(3) . . ?
C115 C141 C145 119.2(4) . . ?
C142 C141 C145 61.2(3) . . ?
C144 C142 C141 116.7(4) . . ?
C144 C142 C143 112.5(4) . . ?
C141 C142 C143 122.9(4) . . ?
C144 C142 C145 116.1(4) . . ?
C141 C142 C145 60.0(3) . . ?
C143 C142 C145 119.0(4) . . ?
C146 C145 C141 119.5(4) . . ?
C146 C145 C142 121.5(4) . . ?
C141 C145 C142 58.8(3) . . ?
O141 C146 O142 122.9(6) . . ?
O141 C146 C145 127.5(5) . . ?
O142 C146 C145 109.3(5) . . ?
C120 C151 C152 123.1(3) . . ?
C120 C151 C155 118.6(3) . . ?
C152 C151 C155 59.7(3) . . ?
C154 C152 C151 123.8(4) . . ?
C154 C152 C155 120.6(4) . . ?
C151 C152 C155 61.2(3) . . ?
C154 C152 C153 113.9(4) . . ?
C151 C152 C153 113.1(4) . . ?
C155 C152 C153 114.2(4) . . ?
C156 C155 C152 120.9(4) . . ?
C156 C155 C151 119.3(4) . . ?
C152 C155 C151 59.1(3) . . ?
O151 C156 O152 121.2(4) . . ?
O151 C156 C155 128.8(4) . . ?
O152 C156 C155 109.9(4) . . ?
O161 C161 C162 89.9(6) . . ?
O204 Cl1 O201 116.8(10) . . ?
O204 Cl1 O202 109.7(5) . . ?
O201 Cl1 O202 109.4(7) . . ?
O204 Cl1 O203 115.8(9) . . ?
O201 Cl1 O203 99.2(6) . . ?
O202 Cl1 O203 105.0(5) . . ?
O208 Cl2 O205 115.9(7) . . ?
O208 Cl2 O207 92.1(8) . . ?
O205 Cl2 O207 111.9(9) . . ?
O208 Cl2 O206 123.4(7) . . ?
O205 Cl2 O206 108.7(4) . . ?
O207 Cl2 O206 102.0(8) . . ?
Cl14 Cl11 C201 97.9(9) . . ?
Cl14 Cl11 Cl16 119.5(11) . . ?
C201 Cl11 Cl16 46.7(4) . . ?
Cl15 Cl12 C201 61.0(8) . . ?
Cl16 Cl13 C201 73.1(6) . . ?
Cl16 Cl13 Cl15 108.9(6) . . ?
C201 Cl13 Cl15 38.8(3) . . ?
Cl11 Cl14 C201 61.6(8) . . ?
Cl12 Cl15 C201 97.4(8) . . ?
Cl12 Cl15 Cl13 114.4(9) . . ?
C201 Cl15 Cl13 44.6(4) . . ?
Cl13 Cl16 C201 80.2(7) . . ?
Cl13 Cl16 Cl11 121.3(7) . . ?
C201 Cl16 Cl11 42.1(3) . . ?
Cl25 Cl22 C202 48.9(3) . . ?
Cl25 Cl22 Cl24 89.5(4) . . ?
C202 Cl22 Cl24 45.4(4) . . ?
Cl24 Cl23 C202 70.6(8) . . ?
Cl23 Cl24 C202 81.4(10) . . ?
Cl23 Cl24 Cl22 138.3(10) . . ?
C202 Cl24 Cl22 57.2(5) . . ?
C202 Cl25 Cl22 76.0(5) . . ?
Cl34 Cl33 C203 78.0(5) . . ?
Cl33 Cl34 C203 71.9(5) . . ?
Cl15 C201 Cl11 131.0(6) . . ?
Cl15 C201 Cl16 120.8(6) . . ?
Cl11 C201 Cl16 91.2(6) . . ?
Cl15 C201 Cl13 96.5(5) . . ?
Cl11 C201 Cl13 117.3(6) . . ?
Cl16 C201 Cl13 26.7(3) . . ?
Cl15 C201 Cl14 110.7(6) . . ?
Cl11 C201 Cl14 20.6(4) . . ?
Cl16 C201 Cl14 102.3(5) . . ?
Cl13 C201 Cl14 125.1(5) . . ?
Cl15 C201 Cl12 21.6(4) . . ?
Cl11 C201 Cl12 110.3(4) . . ?
Cl16 C201 Cl12 124.1(5) . . ?
Cl13 C201 Cl12 106.0(4) . . ?
Cl14 C201 Cl12 89.7(4) . . ?
Cl25 C202 Cl24 123.5(8) . . ?
Cl25 C202 Cl23 143.1(6) . . ?
Cl24 C202 Cl23 28.0(6) . . ?
Cl25 C202 Cl21 107.2(5) . . ?
Cl24 C202 Cl21 116.0(6) . . ?
Cl23 C202 Cl21 108.9(4) . . ?
Cl25 C202 Cl22 55.1(6) . . ?
Cl24 C202 Cl22 77.4(7) . . ?
Cl23 C202 Cl22 105.3(4) . . ?
Cl21 C202 Cl22 107.9(4) . . ?
Cl31 C203 Cl33 107.7(4) . . ?
Cl31 C203 Cl32 110.4(4) . . ?
Cl33 C203 Cl32 98.8(3) . . ?
Cl31 C203 Cl34 108.9(4) . . ?
Cl33 C203 Cl34 30.1(3) . . ?
Cl32 C203 Cl34 123.5(4) . . ?
Cl43 C204 Cl41 112.8(7) . . ?
Cl43 C204 Cl42 110.3(7) . . ?
Cl41 C204 Cl42 107.7(8) . . ?
Cl51 C205 Cl52 105.2(6) . . ?
Cl51 C205 Cl53 111.1(5) . . ?
Cl52 C205 Cl53 106.9(6) . . ?

loop_
_geom_bond_atom_site_label_1
_geom_bond_atom_site_label_2
_geom_bond_distance
_geom_bond_site_symmetry_2
_geom_bond_publ_flag
Fe1 N3 1.941(3) . ?
Fe1 N4 1.945(4) . ?
Fe1 N1 1.957(3) . ?
Fe1 N2 1.958(3) . ?
Fe1 O62 2.195(3) . ?
Fe1 O61 2.272(4) . ?
O21 C26 1.270(6) . ?
O22 C26 1.353(6) . ?
O22 C27 1.440(9) . ?
O31 C36 1.220(5) . ?
O32 C36 1.324(5) . ?
O32 C37 1.457(7) . ?
O41 C46 1.197(6) . ?
O42 C46 1.326(7) . ?
O42 C47 1.450(7) . ?
O51 C56 1.248(8) . ?
O52 C56 1.334(8) . ?
O52 C57 1.444(10) . ?
O61 C61 1.403(9) . ?
N1 C4 1.372(5) . ?
N1 C1 1.389(6) . ?
N2 C9 1.375(5) . ?
N2 C6 1.382(5) . ?
N3 C11 1.373(5) . ?
N3 C14 1.394(5) . ?
N4 C19 1.372(6) . ?
N4 C16 1.390(5) . ?
C1 C20 1.378(6) . ?
C1 C2 1.426(5) . ?
C2 C3 1.353(7) . ?
C3 C4 1.449(6) . ?
C4 C5 1.387(6) . ?
C5 C6 1.397(5) . ?
C5 C21 1.515(6) . ?
C6 C7 1.431(6) . ?
C7 C8 1.366(5) . ?
C8 C9 1.419(6) . ?
C9 C10 1.394(5) . ?
C10 C11 1.420(6) . ?
C10 C31 1.497(5) . ?
C11 C12 1.440(5) . ?
C12 C13 1.334(7) . ?
C13 C14 1.415(6) . ?
C14 C15 1.406(7) . ?
C15 C16 1.383(6) . ?
C15 C41 1.508(6) . ?
C16 C17 1.438(7) . ?
C17 C18 1.345(6) . ?
C18 C19 1.440(7) . ?
C19 C20 1.412(6) . ?
C20 C51 1.513(6) . ?
C21 C22 1.514(7) . ?
C21 C25 1.531(7) . ?
C22 C23 1.493(9) . ?
C22 C24 1.499(9) . ?
C22 C25 1.559(7) . ?
C25 C26 1.397(9) . ?
C31 C32 1.513(6) . ?
C31 C35 1.540(5) . ?
C32 C33 1.486(7) . ?
C32 C34 1.535(7) . ?
C32 C35 1.541(6) . ?
C35 C36 1.475(6) . ?
C41 C42 1.500(8) . ?
C41 C45 1.525(7) . ?
C42 C44 1.490(9) . ?
C42 C43 1.511(8) . ?
C42 C45 1.528(9) . ?
C45 C46 1.463(7) . ?
C51 C52 1.500(7) . ?
C51 C55 1.526(8) . ?
C52 C54 1.515(7) . ?
C52 C53 1.521(9) . ?
C52 C55 1.531(8) . ?
C55 C56 1.446(10) . ?
C61 C62 1.559(17) . ?
Fe2 N104 1.944(3) . ?
Fe2 N102 1.949(3) . ?
Fe2 N103 1.953(3) . ?
Fe2 N101 1.953(3) . ?
Fe2 O161 2.187(4) . ?
Fe2 O162 2.267(3) . ?
O121 C126 1.204(6) . ?
O122 C126 1.353(5) . ?
O122 C127 1.451(6) . ?
O131 C136 1.210(5) . ?
O132 C136 1.331(6) . ?
O132 C137 1.455(7) . ?
O141 C146 1.212(7) . ?
O142 C146 1.348(7) . ?
O142 C147 1.446(9) . ?
O151 C156 1.207(5) . ?
O152 C156 1.360(5) . ?
O152 C157 1.446(7) . ?
O161 C161 1.333(9) . ?
N101 C101 1.365(5) . ?
N101 C104 1.390(5) . ?
N102 C106 1.382(5) . ?
N102 C109 1.393(5) . ?
N103 C114 1.377(6) . ?
N103 C111 1.393(5) . ?
N104 C116 1.392(5) . ?
N104 C119 1.396(5) . ?
C101 C120 1.392(6) . ?
C101 C102 1.454(5) . ?
C102 C103 1.341(7) . ?
C103 C104 1.457(6) . ?
C104 C105 1.366(6) . ?
C105 C106 1.404(6) . ?
C105 C121 1.517(6) . ?
C106 C107 1.417(6) . ?
C107 C108 1.349(6) . ?
C108 C109 1.428(6) . ?
C109 C110 1.383(6) . ?
C110 C111 1.392(6) . ?
C110 C131 1.500(6) . ?
C111 C112 1.421(6) . ?
C112 C113 1.347(7) . ?
C113 C114 1.431(5) . ?
C114 C115 1.403(6) . ?
C115 C116 1.401(5) . ?
C115 C141 1.498(6) . ?
C116 C117 1.432(6) . ?
C117 C118 1.350(6) . ?
C118 C119 1.413(6) . ?
C119 C120 1.403(5) . ?
C120 C151 1.493(6) . ?
C121 C125 1.523(6) . ?
C121 C122 1.526(7) . ?
C122 C123 1.506(8) . ?
C122 C124 1.507(10) . ?
C122 C125 1.535(8) . ?
C125 C126 1.486(7) . ?
C131 C132 1.498(8) . ?
C131 C135 1.549(7) . ?
C132 C134 1.499(8) . ?
C132 C133 1.503(9) . ?
C132 C135 1.544(7) . ?
C135 C136 1.482(7) . ?
C141 C142 1.506(6) . ?
C141 C145 1.526(6) . ?
C142 C144 1.494(8) . ?
C142 C143 1.507(7) . ?
C142 C145 1.543(6) . ?
C145 C146 1.484(8) . ?
C151 C152 1.519(6) . ?
C151 C155 1.551(6) . ?
C152 C154 1.483(6) . ?
C152 C155 1.528(6) . ?
C152 C153 1.551(7) . ?
C155 C156 1.468(6) . ?
C161 C162 1.817(17) . ?
Cl1 O204 1.253(8) . ?
Cl1 O201 1.301(9) . ?
Cl1 O202 1.439(7) . ?
Cl1 O203 1.527(9) . ?
Cl2 O208 1.311(10) . ?
Cl2 O205 1.322(8) . ?
Cl2 O207 1.340(12) . ?
Cl2 O206 1.412(7) . ?
Cl11 Cl14 0.626(11) . ?
Cl11 C201 1.565(9) . ?
Cl11 Cl16 2.334(9) . ?
Cl12 Cl15 0.657(11) . ?
Cl12 C201 1.770(8) . ?
Cl13 Cl16 0.799(8) . ?
Cl13 C201 1.751(7) . ?
Cl13 Cl15 2.475(10) . ?
Cl14 C201 1.763(8) . ?
Cl15 C201 1.562(11) . ?
Cl16 C201 1.700(10) . ?
Cl21 C202 1.783(8) . ?
Cl22 Cl25 1.605(13) . ?
Cl22 C202 1.897(9) . ?
Cl22 Cl24 2.203(13) . ?
Cl23 Cl24 0.800(16) . ?
Cl23 C202 1.684(7) . ?
Cl24 C202 1.607(12) . ?
Cl25 C202 1.473(8) . ?
Cl31 C203 1.743(6) . ?
Cl32 C203 1.756(6) . ?
Cl33 Cl34 0.921(7) . ?
Cl33 C203 1.748(7) . ?
Cl34 C203 1.798(8) . ?
Cl41 C204 1.686(13) . ?
Cl42 C204 1.825(13) . ?
Cl43 C204 1.643(12) . ?
Cl51 C205 1.675(13) . ?
Cl52 C205 1.749(9) . ?
Cl53 C205 1.783(11) . ?
